data_1514110
loop_
_publ_author_name
'John, A. S.'

_publ_section_title
;
 Crystal structure of the rutile type
;
_journal_coden_ASTM PHRVAO
_journal_name_full 'Physical Review (1,1893-132,1963/141,1966-188,1969)'
_journal_page_first 389
_journal_page_last 389
_journal_volume 21
_journal_year 1923
_chemical_formula_structural 'Mn O2'
_chemical_formula_sum 'Mn O2'
_chemical_name_mineral Pyrolusite
_chemical_name_systematic 'Manganese(IV) Oxide'
_space_group_IT_number 136
_symmetry_Int_Tables_number 136
_symmetry_space_group_name_Hall '-P 4n 2n'
_symmetry_space_group_name_H-M 'P 42/m n m'
_audit_creation_date 2003/04/01
_audit_update_record 2012/08/01
_cell_angle_alpha 90.
_cell_angle_beta 90.
_cell_angle_gamma 90.
_cell_formula_units_Z 2
_cell_length_a 4.40
_cell_length_b 4.40
_cell_length_c 2.87
_cell_volume 55.563
_cod_data_source_file 'data_MnO2melanie056006.cif'
_cod_data_source_block /var/www/cod/tmp/uploads/1396024633.9-D290F29E9218B844.cif
_cod_original_cell_volume 55.56
_cod_original_formula_sum 'Mn1 O2'
_cod_database_code 1514110

loop_
_symmetry_equiv_pos_site_id
_symmetry_equiv_pos_as_xyz
1 '-y+1/2, x+1/2, -z+1/2'
2 'y+1/2, -x+1/2, -z+1/2'
3 'y, x, -z'
4 '-y, -x, -z'
5 'y+1/2, -x+1/2, z+1/2'
6 '-y+1/2, x+1/2, z+1/2'
7 '-y, -x, z'
8 'y, x, z'
9 'x+1/2, -y+1/2, -z+1/2'
10 '-x+1/2, y+1/2, -z+1/2'
11 'x, y, -z'
12 '-x, -y, -z'
13 '-x+1/2, y+1/2, z+1/2'
14 'x+1/2, -y+1/2, z+1/2'
15 '-x, -y, z'
16 'x, y, z'

loop_
_atom_site_label
_atom_site_type_symbol
_atom_site_symmetry_multiplicity
_atom_site_Wyckoff_symbol
_atom_site_fract_x
_atom_site_fract_y
_atom_site_fract_z
_atom_site_occupancy
_atom_site_attached_hydrogens
Mn1 Mn4+ 2 a 0 0 0 1. 0
O1 O2- 4 f 0.303 0.303 0 1. 0

loop_
_atom_type_symbol
_atom_type_oxidation_number
Mn4+ 4
O2- -2

loop_
_citation_id
_citation_journal_full
_citation_year
_citation_journal_volume
_citation_journal_issue
_citation_page_first
_citation_page_last
_citation_journal_id_ASTM
primary 'Physical Review (1,1893-132,1963/141,1966-188,1969)' 1923 21 . 389 389 PHRVAO
2
;
 Skrifter utgitt av det Norske Videnskaps-Akademi i Oslo 1:
 Matematisk-Naturvidenskapelig Klasse
;
1926 1926 9 1 17 SUNVAQ
3
;
 Atti della Accademia Nazionale dei Lincei, Classe di Scienze Fisiche,
 Matematiche e Naturali, Rendiconti, Serie 7 (1, 1925-1945)
;
1926 3 . 224 230 AANL7U
